data_4328848
loop_
_publ_author_name
'Allen Bowden'
'Simon J. Coles'
'Mateusz B. Pitak'
'Andrew W. G. Platt'

_publ_section_title
;
 Complexes of Lanthanide Nitrates with Tri Tert Butylphosphine Oxide
;
_journal_name_full 'Inorganic Chemistry'
_journal_page_first 4379
_journal_page_last 4389
_journal_paper_doi 10.1021/ic300142r
_journal_volume 51
_journal_year 2012
_chemical_formula_moiety 'C24 H54 Dy N3 O11 P2'
_chemical_formula_sum 'C24 H54 Dy N3 O11 P2'
_chemical_formula_weight 785.14
_chemical_name_common Dy
_chemical_name_systematic
;
 ?
;
_space_group_IT_number 146
_symmetry_cell_setting trigonal
_symmetry_space_group_name_Hall 'R 3'
_symmetry_space_group_name_H-M 'R 3 :H'
_atom_sites_solution_hydrogens geom
_atom_sites_solution_primary direct
_atom_sites_solution_secondary difmap
_audit_creation_method SHELXL-97
_cell_angle_alpha 90.00
_cell_angle_beta 90.00
_cell_angle_gamma 120.00
_cell_formula_units_Z 12
_cell_length_a 28.2470(3)
_cell_length_b 28.2470(3)
_cell_length_c 15.0660(3)
_cell_measurement_reflns_used 20424
_cell_measurement_temperature 120(2)
_cell_measurement_theta_max 27.48
_cell_measurement_theta_min 2.91
_cell_volume 10410.5(3)
_computing_cell_refinement 'DENZO (Otwinowski & Minor, 1997) & COLLECT (Hooft, R.W.W., 1998)'
_computing_data_collection 'COLLECT (Hooft, R.W.W., 1998)'
_computing_data_reduction 'DENZO (Otwinowski & Minor, 1997) & COLLECT (Hooft, R.W.W., 1998)'
_computing_structure_refinement 'SHELXL-97 (Sheldrick, 2008)'
_computing_structure_solution 'SHELXL-97 (Sheldrick, 2008)'
_diffrn_ambient_temperature 120(2)
_diffrn_detector_area_resol_mean 9.091
_diffrn_measured_fraction_theta_full 0.998
_diffrn_measured_fraction_theta_max 0.998
_diffrn_measurement_device_type 'Bruker-Nonius Roper CCD camera on \k-goniostat'
_diffrn_measurement_method '\f & \w scans'
_diffrn_radiation_monochromator graphite
_diffrn_radiation_source 'Bruker-Nonius FR591 rotating anode'
_diffrn_radiation_type MoK\a
_diffrn_radiation_wavelength 0.71073
_diffrn_reflns_av_R_equivalents 0.0633
_diffrn_reflns_av_sigmaI/netI 0.0835
_diffrn_reflns_limit_h_max 36
_diffrn_reflns_limit_h_min -36
_diffrn_reflns_limit_k_max 29
_diffrn_reflns_limit_k_min -36
_diffrn_reflns_limit_l_max 19
_diffrn_reflns_limit_l_min -18
_diffrn_reflns_number 23210
_diffrn_reflns_theta_full 27.48
_diffrn_reflns_theta_max 27.48
_diffrn_reflns_theta_min 3.18
_exptl_absorpt_coefficient_mu 2.299
_exptl_absorpt_correction_T_max 0.9555
_exptl_absorpt_correction_T_min 0.7390
_exptl_absorpt_correction_type multi-scan
_exptl_absorpt_process_details 'SADABS 2007/2 (Sheldrick, G.M., 2007)'
_exptl_crystal_colour Colourless
_exptl_crystal_density_diffrn 1.503
_exptl_crystal_description Block
_exptl_crystal_F_000 4836
_exptl_crystal_size_max 0.14
_exptl_crystal_size_mid 0.03
_exptl_crystal_size_min 0.02
_refine_diff_density_max 1.364
_refine_diff_density_min -0.637
_refine_diff_density_rms 0.138
_refine_ls_abs_structure_details 'Flack H D (1983), Acta Cryst. A39, 876-881'
_refine_ls_abs_structure_Flack 0.696(10)
_refine_ls_extinction_method none
_refine_ls_goodness_of_fit_ref 1.116
_refine_ls_hydrogen_treatment constr
_refine_ls_matrix_type full
_refine_ls_number_parameters 518
_refine_ls_number_reflns 10212
_refine_ls_number_restraints 1
_refine_ls_restrained_S_all 1.116
_refine_ls_R_factor_all 0.0589
_refine_ls_R_factor_gt 0.0491
_refine_ls_shift/su_max 0.001
_refine_ls_shift/su_mean 0.000
_refine_ls_structure_factor_coef Fsqd
_refine_ls_weighting_details 'calc w=1/[\s^2^(Fo^2^)+(0.0000P)^2^+73.7087P] where P=(Fo^2^+2Fc^2^)/3'
_refine_ls_weighting_scheme calc
_refine_ls_wR_factor_gt 0.0944
_refine_ls_wR_factor_ref 0.1006
_reflns_number_gt 9210
_reflns_number_total 10212
_reflns_threshold_expression >2\s(I)
_cod_data_source_file ic300142r_si_001_4.cif
_cod_data_source_block Dy
_cod_original_sg_symbol_Hall 'R 3 '
_cod_original_sg_symbol_H-M 'R 3'
_cod_database_code 4328848

loop_
_symmetry_equiv_pos_as_xyz
'x, y, z'
'-y, x-y, z'
'-x+y, -x, z'
'x+2/3, y+1/3, z+1/3'
'-y+2/3, x-y+1/3, z+1/3'
'-x+y+2/3, -x+1/3, z+1/3'
'x+1/3, y+2/3, z+2/3'
'-y+1/3, x-y+2/3, z+2/3'
'-x+y+1/3, -x+2/3, z+2/3'

loop_
_atom_site_label
_atom_site_type_symbol
_atom_site_fract_x
_atom_site_fract_y
_atom_site_fract_z
_atom_site_U_iso_or_equiv
_atom_site_adp_type
_atom_site_occupancy
_atom_site_symmetry_multiplicity
_atom_site_calc_flag
_atom_site_refinement_flags
Dy1 Dy 0.712058(12) 0.864466(12) 0.85315(2) 0.01543(8) Uani 1 1 d .
P1 P 0.65856(7) 0.80378(7) 1.07513(12) 0.0143(4) Uani 1 1 d .
P2 P 0.67444(7) 0.85962(7) 0.61520(12) 0.0153(4) Uani 1 1 d .
O1 O 0.68410(19) 0.83013(19) 0.9871(3) 0.0179(11) Uani 1 1 d .
O2 O 0.6921(2) 0.86346(19) 0.7110(3) 0.0154(11) Uani 1 1 d .
O11 O 0.79274(19) 0.9210(2) 0.9404(3) 0.0215(11) Uani 1 1 d .
O12 O 0.7966(2) 0.9411(2) 0.8009(4) 0.0232(11) Uani 1 1 d .
O13 O 0.86948(18) 0.98473(19) 0.8839(4) 0.0251(12) Uani 1 1 d .
O21 O 0.6956(2) 0.9381(2) 0.8844(4) 0.0258(13) Uani 1 1 d .
O22 O 0.6230(2) 0.8594(2) 0.8628(4) 0.0221(12) Uani 1 1 d .
O23 O 0.6146(3) 0.9290(2) 0.9026(5) 0.0453(17) Uani 1 1 d .
O31 O 0.6828(2) 0.7688(2) 0.8192(4) 0.0250(12) Uani 1 1 d .
O32 O 0.7406(3) 0.7422(2) 0.7793(4) 0.0405(16) Uani 1 1 d .
O33 O 0.7697(2) 0.8254(2) 0.8246(4) 0.0309(13) Uani 1 1 d .
N11 N 0.8212(2) 0.9496(2) 0.8756(4) 0.0174(13) Uani 1 1 d .
N21 N 0.6435(3) 0.9099(3) 0.8833(4) 0.0258(15) Uani 1 1 d .
N31 N 0.7313(3) 0.7774(2) 0.8073(4) 0.0243(14) Uani 1 1 d .
C1 C 0.5835(3) 0.7596(3) 1.0575(5) 0.0196(16) Uani 1 1 d .
C2 C 0.5734(3) 0.7310(3) 0.9667(5) 0.0252(17) Uani 1 1 d .
H2A H 0.5930 0.7105 0.9642 0.038 Uiso 1 1 calc R
H2B H 0.5867 0.7584 0.9193 0.038 Uiso 1 1 calc R
H2C H 0.5342 0.7058 0.9589 0.038 Uiso 1 1 calc R
C3 C 0.5533(3) 0.7928(3) 1.0534(6) 0.0283(18) Uani 1 1 d .
H3A H 0.5148 0.7683 1.0386 0.043 Uiso 1 1 calc R
H3B H 0.5702 0.8213 1.0079 0.043 Uiso 1 1 calc R
H3C H 0.5558 0.8098 1.1113 0.043 Uiso 1 1 calc R
C4 C 0.5559(3) 0.7161(3) 1.1299(5) 0.0277(18) Uani 1 1 d .
H4A H 0.5617 0.7339 1.1878 0.042 Uiso 1 1 calc R
H4B H 0.5718 0.6921 1.1303 0.042 Uiso 1 1 calc R
H4C H 0.5166 0.6943 1.1178 0.042 Uiso 1 1 calc R
C5 C 0.6907(3) 0.7625(3) 1.1089(5) 0.0192(15) Uani 1 1 d .
C6 C 0.6696(3) 0.7115(3) 1.0481(5) 0.0246(17) Uani 1 1 d .
H6A H 0.6913 0.6937 1.0586 0.037 Uiso 1 1 calc R
H6B H 0.6732 0.7227 0.9858 0.037 Uiso 1 1 calc R
H6C H 0.6311 0.6858 1.0615 0.037 Uiso 1 1 calc R
C7 C 0.7530(3) 0.7964(3) 1.0902(5) 0.0253(17) Uani 1 1 d .
H7A H 0.7690 0.7726 1.0947 0.038 Uiso 1 1 calc R
H7B H 0.7704 0.8260 1.1337 0.038 Uiso 1 1 calc R
H7C H 0.7591 0.8119 1.0303 0.038 Uiso 1 1 calc R
C8 C 0.6818(3) 0.7446(3) 1.2070(5) 0.0286(18) Uani 1 1 d .
H8A H 0.6429 0.7283 1.2218 0.043 Uiso 1 1 calc R
H8B H 0.7033 0.7764 1.2450 0.043 Uiso 1 1 calc R
H8C H 0.6934 0.7176 1.2165 0.043 Uiso 1 1 calc R
C9 C 0.6742(3) 0.8594(3) 1.1551(5) 0.0214(16) Uani 1 1 d .
C10 C 0.7348(3) 0.8894(3) 1.1830(6) 0.034(2) Uani 1 1 d .
H10A H 0.7580 0.9030 1.1301 0.051 Uiso 1 1 calc R
H10B H 0.7429 0.8640 1.2150 0.051 Uiso 1 1 calc R
H10C H 0.7421 0.9202 1.2218 0.051 Uiso 1 1 calc R
C11 C 0.6664(3) 0.9039(3) 1.1080(5) 0.0276(18) Uani 1 1 d .
H11A H 0.6714 0.9320 1.1511 0.041 Uiso 1 1 calc R
H11B H 0.6296 0.8872 1.0829 0.041 Uiso 1 1 calc R
H11C H 0.6935 0.9207 1.0604 0.041 Uiso 1 1 calc R
C12 C 0.6392(3) 0.8409(4) 1.2402(5) 0.0322(19) Uani 1 1 d .
H12A H 0.6442 0.8130 1.2704 0.048 Uiso 1 1 calc R
H12B H 0.6006 0.8255 1.2245 0.048 Uiso 1 1 calc R
H12C H 0.6505 0.8723 1.2796 0.048 Uiso 1 1 calc R
C13 C 0.5982(3) 0.8206(3) 0.6116(5) 0.0184(15) Uani 1 1 d .
C14 C 0.5751(3) 0.8565(3) 0.6477(5) 0.0250(17) Uani 1 1 d .
H14A H 0.5866 0.8882 0.6088 0.038 Uiso 1 1 calc R
H14B H 0.5891 0.8690 0.7077 0.038 Uiso 1 1 calc R
H14C H 0.5351 0.8349 0.6492 0.038 Uiso 1 1 calc R
C15 C 0.5773(3) 0.7716(3) 0.6772(6) 0.0295(19) Uani 1 1 d .
H15A H 0.5916 0.7852 0.7367 0.044 Uiso 1 1 calc R
H15B H 0.5897 0.7466 0.6573 0.044 Uiso 1 1 calc R
H15C H 0.5372 0.7522 0.6788 0.044 Uiso 1 1 calc R
C16 C 0.5743(3) 0.7985(3) 0.5189(5) 0.0290(19) Uani 1 1 d .
H16A H 0.5344 0.7802 0.5215 0.044 Uiso 1 1 calc R
H16B H 0.5855 0.7724 0.4997 0.044 Uiso 1 1 calc R
H16C H 0.5880 0.8289 0.4766 0.044 Uiso 1 1 calc R
C17 C 0.7045(3) 0.8235(3) 0.5550(5) 0.0233(16) Uani 1 1 d .
C18 C 0.6740(4) 0.7622(3) 0.5810(6) 0.0320(19) Uani 1 1 d .
H18A H 0.6932 0.7444 0.5561 0.048 Uiso 1 1 calc R
H18B H 0.6366 0.7445 0.5576 0.048 Uiso 1 1 calc R
H18C H 0.6728 0.7588 0.6458 0.048 Uiso 1 1 calc R
C19 C 0.7035(3) 0.8270(4) 0.4530(5) 0.0286(18) Uani 1 1 d .
H19A H 0.7188 0.8058 0.4268 0.043 Uiso 1 1 calc R
H19B H 0.7253 0.8653 0.4345 0.043 Uiso 1 1 calc R
H19C H 0.6657 0.8122 0.4328 0.043 Uiso 1 1 calc R
C20 C 0.7645(3) 0.8469(4) 0.5861(5) 0.0307(19) Uani 1 1 d .
H20A H 0.7657 0.8471 0.6511 0.046 Uiso 1 1 calc R
H20B H 0.7868 0.8843 0.5639 0.046 Uiso 1 1 calc R
H20C H 0.7787 0.8240 0.5630 0.046 Uiso 1 1 calc R
C21 C 0.7023(3) 0.9309(3) 0.5747(5) 0.0237(16) Uani 1 1 d .
C22 C 0.6754(3) 0.9342(3) 0.4875(5) 0.0269(17) Uani 1 1 d .
H22A H 0.6919 0.9724 0.4688 0.040 Uiso 1 1 calc R
H22B H 0.6361 0.9192 0.4972 0.040 Uiso 1 1 calc R
H22C H 0.6810 0.9131 0.4413 0.040 Uiso 1 1 calc R
C23 C 0.7641(3) 0.9577(3) 0.5587(6) 0.035(2) Uani 1 1 d .
H23A H 0.7709 0.9396 0.5089 0.053 Uiso 1 1 calc R
H23B H 0.7818 0.9542 0.6122 0.053 Uiso 1 1 calc R
H23C H 0.7790 0.9965 0.5447 0.053 Uiso 1 1 calc R
C24 C 0.6948(4) 0.9651(3) 0.6471(6) 0.0332(19) Uani 1 1 d .
H24A H 0.7152 1.0038 0.6307 0.050 Uiso 1 1 calc R
H24B H 0.7086 0.9598 0.7038 0.050 Uiso 1 1 calc R
H24C H 0.6559 0.9533 0.6529 0.050 Uiso 1 1 calc R
Dy2 Dy 1.0000 1.0000 0.38726(3) 0.01392(12) Uani 1 3 d S
P3 P 1.0000 1.0000 0.6343(2) 0.0154(6) Uani 1 3 d S
P4 P 1.0000 1.0000 0.1396(2) 0.0119(6) Uani 1 3 d S
O3 O 1.0000 1.0000 0.5328(6) 0.022(2) Uani 1 3 d S
O4 O 1.0000 1.0000 0.2408(5) 0.0156(17) Uani 1 3 d S
O41 O 1.0831(2) 0.9944(2) 0.3817(4) 0.0237(12) Uani 1 1 d .
O42 O 0.9096(2) 0.9916(2) 0.3903(4) 0.0326(14) Uani 1 1 d .
O43 O 1.0862(3) 0.9189(2) 0.3816(5) 0.0463(17) Uani 1 1 d .
N41 N 1.0599(3) 0.9426(3) 0.3852(5) 0.0292(15) Uani 1 1 d .
C25 C 0.9755(3) 1.0471(3) 0.6707(5) 0.0219(16) Uani 1 1 d .
C26 C 1.0022(3) 1.0981(3) 0.6125(5) 0.0279(17) Uani 1 1 d .
H26A H 0.9909 1.0878 0.5507 0.042 Uiso 1 1 calc R
H26B H 1.0420 1.1153 0.6169 0.042 Uiso 1 1 calc R
H26C H 0.9907 1.1239 0.6325 0.042 Uiso 1 1 calc R
C27 C 0.9140(3) 1.0221(3) 0.6554(5) 0.0278(18) Uani 1 1 d .
H27A H 0.9033 1.0495 0.6679 0.042 Uiso 1 1 calc R
H27B H 0.8940 0.9907 0.6949 0.042 Uiso 1 1 calc R
H27C H 0.9053 1.0102 0.5935 0.042 Uiso 1 1 calc R
C28 C 1.0592(3) 0.9927(3) 0.1025(4) 0.0171(14) Uani 1 1 d .
C29 C 1.0463(3) 0.9335(3) 0.1200(5) 0.0259(17) Uani 1 1 d .
H29A H 1.0160 0.9083 0.0819 0.039 Uiso 1 1 calc R
H29B H 1.0360 0.9241 0.1824 0.039 Uiso 1 1 calc R
H29C H 1.0787 0.9305 0.1069 0.039 Uiso 1 1 calc R
C30 C 1.1100(3) 1.0294(3) 0.1612(5) 0.0245(17) Uani 1 1 d .
H30A H 1.1395 1.0221 0.1471 0.037 Uiso 1 1 calc R
H30B H 1.1001 1.0214 0.2240 0.037 Uiso 1 1 calc R
H30C H 1.1222 1.0680 0.1495 0.037 Uiso 1 1 calc R
C31 C 1.0743(3) 1.0074(3) 0.0052(5) 0.0217(16) Uani 1 1 d .
H31A H 1.0884 1.0466 -0.0033 0.033 Uiso 1 1 calc R
H31B H 1.0417 0.9866 -0.0318 0.033 Uiso 1 1 calc R
H31C H 1.1023 0.9984 -0.0119 0.033 Uiso 1 1 calc R
C61 C 0.9874(3) 1.0639(3) 0.7689(5) 0.0285(18) Uani 1 1 d .
H61A H 1.0270 1.0853 0.7781 0.043 Uiso 1 1 calc R
H61B H 0.9720 1.0310 0.8061 0.043 Uiso 1 1 calc R
H61C H 0.9708 1.0860 0.7850 0.043 Uiso 1 1 calc R

loop_
_atom_site_aniso_label
_atom_site_aniso_U_11
_atom_site_aniso_U_22
_atom_site_aniso_U_33
_atom_site_aniso_U_23
_atom_site_aniso_U_13
_atom_site_aniso_U_12
Dy1 0.01526(16) 0.01548(16) 0.01332(15) 0.00081(14) -0.00103(13) 0.00602(14)
P1 0.0137(8) 0.0154(8) 0.0138(9) 0.0012(7) 0.0001(7) 0.0073(7)
P2 0.0145(9) 0.0165(9) 0.0134(9) -0.0001(7) -0.0030(7) 0.0067(7)
O1 0.014(2) 0.015(2) 0.018(3) 0.002(2) 0.003(2) 0.003(2)
O2 0.016(2) 0.015(2) 0.014(3) 0.001(2) 0.000(2) 0.006(2)
O11 0.020(3) 0.025(3) 0.016(3) 0.005(2) 0.002(2) 0.008(2)
O12 0.017(3) 0.026(3) 0.020(3) 0.005(2) 0.001(2) 0.005(2)
O13 0.010(2) 0.017(2) 0.040(3) -0.004(2) -0.003(2) 0.001(2)
O21 0.028(3) 0.019(3) 0.028(3) 0.004(2) 0.000(2) 0.010(2)
O22 0.020(3) 0.019(3) 0.026(3) -0.002(2) -0.001(2) 0.009(2)
O23 0.041(4) 0.042(4) 0.068(5) -0.006(3) -0.005(3) 0.032(3)
O31 0.025(3) 0.023(3) 0.023(3) -0.003(2) 0.000(2) 0.008(2)
O32 0.054(4) 0.029(3) 0.050(4) -0.009(3) -0.017(3) 0.029(3)
O33 0.029(3) 0.026(3) 0.040(4) -0.004(3) -0.008(3) 0.016(3)
N11 0.014(3) 0.018(3) 0.019(3) -0.002(3) 0.002(2) 0.007(2)
N21 0.026(3) 0.036(4) 0.021(4) 0.008(3) -0.001(3) 0.020(3)
N31 0.031(4) 0.023(3) 0.020(4) -0.001(3) -0.007(3) 0.015(3)
C1 0.013(3) 0.019(4) 0.020(4) 0.010(3) 0.001(3) 0.002(3)
C2 0.014(3) 0.022(4) 0.031(5) -0.008(3) -0.007(3) 0.003(3)
C3 0.022(4) 0.031(4) 0.033(5) 0.003(4) 0.001(3) 0.014(3)
C4 0.019(4) 0.033(4) 0.021(4) 0.010(3) 0.000(3) 0.006(3)
C5 0.020(4) 0.025(4) 0.017(4) 0.006(3) 0.004(3) 0.015(3)
C6 0.036(4) 0.023(4) 0.022(4) -0.005(3) -0.004(3) 0.020(4)
C7 0.027(4) 0.029(4) 0.028(5) 0.002(3) 0.001(3) 0.020(4)
C8 0.026(4) 0.036(5) 0.023(4) 0.008(4) 0.001(3) 0.015(4)
C9 0.030(4) 0.018(4) 0.018(4) -0.004(3) -0.004(3) 0.013(3)
C10 0.041(5) 0.028(4) 0.034(5) -0.019(4) -0.022(4) 0.019(4)
C11 0.038(5) 0.023(4) 0.026(5) -0.008(3) -0.015(4) 0.018(4)
C12 0.032(5) 0.050(5) 0.022(4) -0.003(4) -0.003(4) 0.027(4)
C13 0.016(3) 0.022(4) 0.017(4) -0.005(3) -0.002(3) 0.010(3)
C14 0.023(4) 0.036(4) 0.020(4) -0.007(3) -0.008(3) 0.018(4)
C15 0.018(4) 0.031(4) 0.032(5) 0.013(4) 0.002(3) 0.007(3)
C16 0.022(4) 0.037(5) 0.025(5) -0.001(4) 0.003(3) 0.012(4)
C17 0.025(4) 0.034(4) 0.018(4) -0.004(3) -0.004(3) 0.020(4)
C18 0.043(5) 0.031(4) 0.029(5) -0.014(4) -0.012(4) 0.023(4)
C19 0.029(4) 0.045(5) 0.016(4) -0.003(4) -0.003(3) 0.023(4)
C20 0.023(4) 0.054(5) 0.022(4) -0.006(4) -0.005(3) 0.024(4)
C21 0.027(4) 0.019(4) 0.021(4) 0.004(3) -0.001(3) 0.008(3)
C22 0.036(4) 0.032(4) 0.011(4) 0.008(3) 0.001(3) 0.016(4)
C23 0.033(5) 0.027(4) 0.027(5) 0.006(4) 0.002(4) 0.000(4)
C24 0.039(5) 0.023(4) 0.038(5) -0.006(4) -0.007(4) 0.016(4)
Dy2 0.01627(17) 0.01627(17) 0.0092(3) 0.000 0.000 0.00813(9)
P3 0.0167(9) 0.0167(9) 0.0129(16) 0.000 0.000 0.0083(5)
P4 0.0135(8) 0.0135(8) 0.0085(14) 0.000 0.000 0.0068(4)
O3 0.026(3) 0.026(3) 0.016(5) 0.000 0.000 0.0129(15)
O4 0.018(3) 0.018(3) 0.010(4) 0.000 0.000 0.0092(13)
O41 0.022(3) 0.019(3) 0.025(3) 0.005(2) 0.001(2) 0.006(2)
O42 0.024(3) 0.033(3) 0.044(4) 0.002(3) 0.006(3) 0.016(3)
O43 0.052(4) 0.037(4) 0.069(5) -0.001(3) -0.001(4) 0.037(3)
N41 0.036(4) 0.030(4) 0.029(4) -0.001(3) -0.003(3) 0.022(3)
C25 0.031(4) 0.030(4) 0.012(4) 0.002(3) 0.000(3) 0.021(4)
C26 0.043(5) 0.019(4) 0.024(4) 0.006(3) 0.006(4) 0.018(4)
C27 0.034(4) 0.035(4) 0.021(4) 0.002(3) 0.004(3) 0.022(4)
C28 0.023(4) 0.026(4) 0.008(3) -0.003(3) -0.001(3) 0.016(3)
C29 0.032(4) 0.036(4) 0.025(4) 0.003(3) 0.009(3) 0.028(4)
C30 0.016(4) 0.033(4) 0.027(5) 0.001(4) 0.002(3) 0.014(3)
C31 0.021(4) 0.031(4) 0.014(4) -0.004(3) 0.002(3) 0.014(3)
C61 0.037(5) 0.038(5) 0.018(4) 0.000(3) 0.008(3) 0.024(4)

loop_
_atom_type_symbol
_atom_type_description
_atom_type_scat_dispersion_real
_atom_type_scat_dispersion_imag
_atom_type_scat_source
C C 0.0033 0.0016 'International Tables Vol C Tables 4.2.6.8 and 6.1.1.4'
H H 0.0000 0.0000 'International Tables Vol C Tables 4.2.6.8 and 6.1.1.4'
N N 0.0061 0.0033 'International Tables Vol C Tables 4.2.6.8 and 6.1.1.4'
O O 0.0106 0.0060 'International Tables Vol C Tables 4.2.6.8 and 6.1.1.4'
P P 0.1023 0.0942 'International Tables Vol C Tables 4.2.6.8 and 6.1.1.4'
Dy Dy -0.1892 4.4098 'International Tables Vol C Tables 4.2.6.8 and 6.1.1.4'

loop_
_geom_angle_atom_site_label_1
_geom_angle_atom_site_label_2
_geom_angle_atom_site_label_3
_geom_angle
_geom_angle_site_symmetry_1
_geom_angle_site_symmetry_3
O1 Dy1 O2 147.89(17) . .
O1 Dy1 O21 91.14(18) . .
O2 Dy1 O21 92.45(18) . .
O1 Dy1 O11 78.76(17) . .
O2 Dy1 O11 133.30(17) . .
O21 Dy1 O11 81.22(18) . .
O1 Dy1 O12 131.90(18) . .
O2 Dy1 O12 80.06(18) . .
O21 Dy1 O12 79.61(17) . .
O11 Dy1 O12 53.25(17) . .
O1 Dy1 O33 97.85(19) . .
O2 Dy1 O33 92.73(19) . .
O21 Dy1 O33 153.98(18) . .
O11 Dy1 O33 76.71(18) . .
O12 Dy1 O33 76.21(18) . .
O1 Dy1 O22 77.80(18) . .
O2 Dy1 O22 79.00(18) . .
O21 Dy1 O22 53.13(18) . .
O11 Dy1 O22 127.44(17) . .
O12 Dy1 O22 126.67(17) . .
O33 Dy1 O22 152.77(18) . .
O1 Dy1 O31 81.78(18) . .
O2 Dy1 O31 80.81(18) . .
O21 Dy1 O31 153.32(18) . .
O11 Dy1 O31 121.94(17) . .
O12 Dy1 O31 123.86(17) . .
O33 Dy1 O31 52.66(17) . .
O22 Dy1 O31 100.19(17) . .
O1 Dy1 N11 105.26(18) . .
O2 Dy1 N11 106.81(18) . .
O21 Dy1 N11 80.80(17) . .
O11 Dy1 N11 26.50(16) . .
O12 Dy1 N11 26.83(17) . .
O33 Dy1 N11 73.29(17) . .
O22 Dy1 N11 133.91(17) . .
O31 Dy1 N11 125.88(17) . .
O1 Dy1 N21 82.98(18) . .
O2 Dy1 N21 86.18(19) . .
O21 Dy1 N21 26.46(18) . .
O11 Dy1 N21 104.19(18) . .
O12 Dy1 N21 103.79(18) . .
O33 Dy1 N21 178.9(2) . .
O22 Dy1 N21 26.70(17) . .
O31 Dy1 N21 126.87(19) . .
N11 Dy1 N21 107.22(18) . .
O1 Dy1 N31 91.32(18) . .
O2 Dy1 N31 84.95(18) . .
O21 Dy1 N31 177.35(18) . .
O11 Dy1 N31 100.24(17) . .
O12 Dy1 N31 99.46(18) . .
O33 Dy1 N31 26.22(17) . .
O22 Dy1 N31 126.56(18) . .
O31 Dy1 N31 26.53(17) . .
N11 Dy1 N31 99.51(17) . .
N21 Dy1 N31 153.24(19) . .
O1 P1 C9 107.4(3) . .
O1 P1 C1 107.9(3) . .
C9 P1 C1 111.7(3) . .
O1 P1 C5 106.5(3) . .
C9 P1 C5 111.6(3) . .
C1 P1 C5 111.4(3) . .
O2 P2 C17 106.3(3) . .
O2 P2 C21 106.8(3) . .
C17 P2 C21 111.8(4) . .
O2 P2 C13 108.2(3) . .
C17 P2 C13 111.8(3) . .
C21 P2 C13 111.6(3) . .
P1 O1 Dy1 173.7(3) . .
P2 O2 Dy1 176.0(3) . .
N11 O11 Dy1 95.2(4) . .
N11 O12 Dy1 94.8(4) . .
N21 O21 Dy1 96.9(4) . .
N21 O22 Dy1 94.0(4) . .
N31 O31 Dy1 94.6(4) . .
N31 O33 Dy1 96.6(4) . .
O13 N11 O11 122.1(6) . .
O13 N11 O12 121.5(6) . .
O11 N11 O12 116.4(5) . .
O13 N11 Dy1 176.7(5) . .
O11 N11 Dy1 58.3(3) . .
O12 N11 Dy1 58.4(3) . .
O23 N21 O21 122.7(7) . .
O23 N21 O22 121.4(7) . .
O21 N21 O22 115.9(6) . .
O23 N21 Dy1 175.3(6) . .
O21 N21 Dy1 56.7(3) . .
O22 N21 Dy1 59.3(3) . .
O32 N31 O33 121.6(7) . .
O32 N31 O31 122.6(6) . .
O33 N31 O31 115.8(6) . .
O32 N31 Dy1 173.6(5) . .
O33 N31 Dy1 57.2(3) . .
O31 N31 Dy1 58.8(3) . .
C4 C1 C2 108.9(6) . .
C4 C1 C3 107.4(6) . .
C2 C1 C3 105.6(6) . .
C4 C1 P1 112.8(5) . .
C2 C1 P1 109.1(5) . .
C3 C1 P1 112.7(5) . .
C1 C2 H2A 109.5 . .
C1 C2 H2B 109.5 . .
H2A C2 H2B 109.5 . .
C1 C2 H2C 109.5 . .
H2A C2 H2C 109.5 . .
H2B C2 H2C 109.5 . .
C1 C3 H3A 109.5 . .
C1 C3 H3B 109.5 . .
H3A C3 H3B 109.5 . .
C1 C3 H3C 109.5 . .
H3A C3 H3C 109.5 . .
H3B C3 H3C 109.5 . .
C1 C4 H4A 109.5 . .
C1 C4 H4B 109.5 . .
H4A C4 H4B 109.5 . .
C1 C4 H4C 109.5 . .
H4A C4 H4C 109.5 . .
H4B C4 H4C 109.5 . .
C8 C5 C7 109.0(6) . .
C8 C5 C6 109.6(6) . .
C7 C5 C6 104.7(6) . .
C8 C5 P1 114.6(5) . .
C7 C5 P1 108.7(5) . .
C6 C5 P1 109.7(5) . .
C5 C6 H6A 109.5 . .
C5 C6 H6B 109.5 . .
H6A C6 H6B 109.5 . .
C5 C6 H6C 109.5 . .
H6A C6 H6C 109.5 . .
H6B C6 H6C 109.5 . .
C5 C7 H7A 109.5 . .
C5 C7 H7B 109.5 . .
H7A C7 H7B 109.5 . .
C5 C7 H7C 109.5 . .
H7A C7 H7C 109.5 . .
H7B C7 H7C 109.5 . .
C5 C8 H8A 109.5 . .
C5 C8 H8B 109.5 . .
H8A C8 H8B 109.5 . .
C5 C8 H8C 109.5 . .
H8A C8 H8C 109.5 . .
H8B C8 H8C 109.5 . .
C10 C9 C12 107.9(6) . .
C10 C9 C11 104.4(6) . .
C12 C9 C11 109.2(6) . .
C10 C9 P1 111.8(5) . .
C12 C9 P1 114.3(5) . .
C11 C9 P1 108.7(5) . .
C9 C10 H10A 109.5 . .
C9 C10 H10B 109.5 . .
H10A C10 H10B 109.5 . .
C9 C10 H10C 109.5 . .
H10A C10 H10C 109.5 . .
H10B C10 H10C 109.5 . .
C9 C11 H11A 109.5 . .
C9 C11 H11B 109.5 . .
H11A C11 H11B 109.5 . .
C9 C11 H11C 109.5 . .
H11A C11 H11C 109.5 . .
H11B C11 H11C 109.5 . .
C9 C12 H12A 109.5 . .
C9 C12 H12B 109.5 . .
H12A C12 H12B 109.5 . .
C9 C12 H12C 109.5 . .
H12A C12 H12C 109.5 . .
H12B C12 H12C 109.5 . .
C16 C13 C14 109.9(6) . .
C16 C13 C15 108.6(6) . .
C14 C13 C15 105.1(6) . .
C16 C13 P2 114.1(5) . .
C14 C13 P2 110.0(5) . .
C15 C13 P2 108.7(5) . .
C13 C14 H14A 109.5 . .
C13 C14 H14B 109.5 . .
H14A C14 H14B 109.5 . .
C13 C14 H14C 109.5 . .
H14A C14 H14C 109.5 . .
H14B C14 H14C 109.5 . .
C13 C15 H15A 109.5 . .
C13 C15 H15B 109.5 . .
H15A C15 H15B 109.5 . .
C13 C15 H15C 109.5 . .
H15A C15 H15C 109.5 . .
H15B C15 H15C 109.5 . .
C13 C16 H16A 109.5 . .
C13 C16 H16B 109.5 . .
H16A C16 H16B 109.5 . .
C13 C16 H16C 109.5 . .
H16A C16 H16C 109.5 . .
H16B C16 H16C 109.5 . .
C19 C17 C20 109.0(6) . .
C19 C17 C18 107.9(6) . .
C20 C17 C18 106.2(6) . .
C19 C17 P2 115.0(5) . .
C20 C17 P2 108.7(5) . .
C18 C17 P2 109.7(5) . .
C17 C18 H18A 109.5 . .
C17 C18 H18B 109.5 . .
H18A C18 H18B 109.5 . .
C17 C18 H18C 109.5 . .
H18A C18 H18C 109.5 . .
H18B C18 H18C 109.5 . .
C17 C19 H19A 109.5 . .
C17 C19 H19B 109.5 . .
H19A C19 H19B 109.5 . .
C17 C19 H19C 109.5 . .
H19A C19 H19C 109.5 . .
H19B C19 H19C 109.5 . .
C17 C20 H20A 109.5 . .
C17 C20 H20B 109.5 . .
H20A C20 H20B 109.5 . .
C17 C20 H20C 109.5 . .
H20A C20 H20C 109.5 . .
H20B C20 H20C 109.5 . .
C23 C21 C24 106.3(6) . .
C23 C21 C22 108.1(6) . .
C24 C21 C22 109.8(6) . .
C23 C21 P2 110.4(5) . .
C24 C21 P2 109.2(5) . .
C22 C21 P2 113.0(5) . .
C21 C22 H22A 109.5 . .
C21 C22 H22B 109.5 . .
H22A C22 H22B 109.5 . .
C21 C22 H22C 109.5 . .
H22A C22 H22C 109.5 . .
H22B C22 H22C 109.5 . .
C21 C23 H23A 109.5 . .
C21 C23 H23B 109.5 . .
H23A C23 H23B 109.5 . .
C21 C23 H23C 109.5 . .
H23A C23 H23C 109.5 . .
H23B C23 H23C 109.5 . .
C21 C24 H24A 109.5 . .
C21 C24 H24B 109.5 . .
H24A C24 H24B 109.5 . .
C21 C24 H24C 109.5 . .
H24A C24 H24C 109.5 . .
H24B C24 H24C 109.5 . .
O3 Dy2 O4 180.000(5) . .
O3 Dy2 O41 91.97(14) . 3_675
O4 Dy2 O41 88.03(14) . 3_675
O3 Dy2 O41 91.97(14) . .
O4 Dy2 O41 88.03(14) . .
O41 Dy2 O41 119.883(17) 3_675 .
O3 Dy2 O41 91.97(13) . 2_765
O4 Dy2 O41 88.03(13) . 2_765
O41 Dy2 O41 119.883(18) 3_675 2_765
O41 Dy2 O41 119.883(19) . 2_765
O3 Dy2 O42 88.92(15) . .
O4 Dy2 O42 91.08(15) . .
O41 Dy2 O42 52.07(18) 3_675 .
O41 Dy2 O42 171.95(18) . .
O41 Dy2 O42 68.06(18) 2_765 .
O3 Dy2 O42 88.92(15) . 3_675
O4 Dy2 O42 91.08(15) . 3_675
O41 Dy2 O42 171.95(18) 3_675 3_675
O41 Dy2 O42 68.06(18) . 3_675
O41 Dy2 O42 52.07(18) 2_765 3_675
O42 Dy2 O42 119.965(11) . 3_675
O3 Dy2 O42 88.92(15) . 2_765
O4 Dy2 O42 91.08(15) . 2_765
O41 Dy2 O42 68.06(18) 3_675 2_765
O41 Dy2 O42 52.07(18) . 2_765
O41 Dy2 O42 171.95(18) 2_765 2_765
O42 Dy2 O42 119.965(13) . 2_765
O42 Dy2 O42 119.965(13) 3_675 2_765
O3 Dy2 N41 90.61(14) . 3_675
O4 Dy2 N41 89.39(14) . 3_675
O41 Dy2 N41 26.13(18) 3_675 3_675
O41 Dy2 N41 146.01(18) . 3_675
O41 Dy2 N41 93.88(18) 2_765 3_675
O42 Dy2 N41 25.95(19) . 3_675
O42 Dy2 N41 145.89(19) 3_675 3_675
O42 Dy2 N41 94.12(19) 2_765 3_675
O3 Dy2 N41 90.61(14) . .
O4 Dy2 N41 89.39(14) . .
O41 Dy2 N41 93.88(18) 3_675 .
O41 Dy2 N41 26.13(18) . .
O41 Dy2 N41 146.01(18) 2_765 .
O42 Dy2 N41 145.89(19) . .
O42 Dy2 N41 94.12(19) 3_675 .
O42 Dy2 N41 25.95(19) 2_765 .
N41 Dy2 N41 119.989(7) 3_675 .
O3 Dy2 N41 90.61(14) . 2_765
O4 Dy2 N41 89.39(14) . 2_765
O41 Dy2 N41 146.01(18) 3_675 2_765
O41 Dy2 N41 93.88(18) . 2_765
O41 Dy2 N41 26.13(18) 2_765 2_765
O42 Dy2 N41 94.12(19) . 2_765
O42 Dy2 N41 25.95(19) 3_675 2_765
O42 Dy2 N41 145.89(19) 2_765 2_765
N41 Dy2 N41 119.989(6) 3_675 2_765
N41 Dy2 N41 119.989(9) . 2_765
O3 P3 C25 107.1(2) . 2_765
O3 P3 C25 107.1(2) . .
C25 P3 C25 111.7(2) 2_765 .
O3 P3 C25 107.1(2) . 3_675
C25 P3 C25 111.7(2) 2_765 3_675
C25 P3 C25 111.7(2) . 3_675
O4 P4 C28 107.4(2) . 3_675
O4 P4 C28 107.4(2) . 2_765
C28 P4 C28 111.5(2) 3_675 2_765
O4 P4 C28 107.4(2) . .
C28 P4 C28 111.5(2) 3_675 .
C28 P4 C28 111.5(2) 2_765 .
P3 O3 Dy2 180.000(1) . .
P4 O4 Dy2 180.000(1) . .
N41 O41 Dy2 96.6(4) . .
N41 O42 Dy2 96.2(4) 3_675 .
O43 N41 O42 123.2(7) . 2_765
O43 N41 O41 121.6(7) . .
O42 N41 O41 115.2(6) 2_765 .
O43 N41 Dy2 177.8(6) . .
O42 N41 Dy2 57.9(4) 2_765 .
O41 N41 Dy2 57.3(3) . .
C26 C25 C27 105.1(6) . .
C26 C25 C61 109.5(7) . .
C27 C25 C61 108.1(6) . .
C26 C25 P3 108.7(5) . .
C27 C25 P3 111.5(5) . .
C61 C25 P3 113.6(5) . .
C25 C26 H26A 109.5 . .
C25 C26 H26B 109.5 . .
H26A C26 H26B 109.5 . .
C25 C26 H26C 109.5 . .
H26A C26 H26C 109.5 . .
H26B C26 H26C 109.5 . .
C25 C27 H27A 109.5 . .
C25 C27 H27B 109.5 . .
H27A C27 H27B 109.5 . .
C25 C27 H27C 109.5 . .
H27A C27 H27C 109.5 . .
H27B C27 H27C 109.5 . .
C31 C28 C29 109.9(6) . .
C31 C28 C30 109.0(6) . .
C29 C28 C30 105.4(6) . .
C31 C28 P4 113.6(5) . .
C29 C28 P4 109.1(5) . .
C30 C28 P4 109.5(5) . .
C28 C29 H29A 109.5 . .
C28 C29 H29B 109.5 . .
H29A C29 H29B 109.5 . .
C28 C29 H29C 109.5 . .
H29A C29 H29C 109.5 . .
H29B C29 H29C 109.5 . .
C28 C30 H30A 109.5 . .
C28 C30 H30B 109.5 . .
H30A C30 H30B 109.5 . .
C28 C30 H30C 109.5 . .
H30A C30 H30C 109.5 . .
H30B C30 H30C 109.5 . .
C28 C31 H31A 109.5 . .
C28 C31 H31B 109.5 . .
H31A C31 H31B 109.5 . .
C28 C31 H31C 109.5 . .
H31A C31 H31C 109.5 . .
H31B C31 H31C 109.5 . .
C25 C61 H61A 109.5 . .
C25 C61 H61B 109.5 . .
H61A C61 H61B 109.5 . .
C25 C61 H61C 109.5 . .
H61A C61 H61C 109.5 . .
H61B C61 H61C 109.5 . .

loop_
_geom_bond_atom_site_label_1
_geom_bond_atom_site_label_2
_geom_bond_distance
_geom_bond_site_symmetry_2
Dy1 O1 2.207(5) .
Dy1 O2 2.212(5) .
Dy1 O21 2.394(5) .
Dy1 O11 2.415(5) .
Dy1 O12 2.416(5) .
Dy1 O33 2.418(5) .
Dy1 O22 2.453(5) .
Dy1 O31 2.453(5) .
Dy1 N11 2.827(6) .
Dy1 N21 2.844(6) .
Dy1 N31 2.857(6) .
P1 O1 1.516(5) .
P1 C9 1.850(7) .
P1 C1 1.864(7) .
P1 C5 1.871(7) .
P2 O2 1.512(5) .
P2 C17 1.859(8) .
P2 C21 1.860(7) .
P2 C13 1.866(7) .
O11 N11 1.266(7) .
O12 N11 1.280(7) .
O13 N11 1.227(7) .
O21 N21 1.277(8) .
O22 N21 1.281(8) .
O23 N21 1.217(8) .
O31 N31 1.280(8) .
O32 N31 1.222(8) .
O33 N31 1.271(8) .
C1 C4 1.534(10) .
C1 C2 1.542(11) .
C1 C3 1.553(10) .
C2 H2A 0.9800 .
C2 H2B 0.9800 .
C2 H2C 0.9800 .
C3 H3A 0.9800 .
C3 H3B 0.9800 .
C3 H3C 0.9800 .
C4 H4A 0.9800 .
C4 H4B 0.9800 .
C4 H4C 0.9800 .
C5 C8 1.542(10) .
C5 C7 1.552(10) .
C5 C6 1.554(10) .
C6 H6A 0.9800 .
C6 H6B 0.9800 .
C6 H6C 0.9800 .
C7 H7A 0.9800 .
C7 H7B 0.9800 .
C7 H7C 0.9800 .
C8 H8A 0.9800 .
C8 H8B 0.9800 .
C8 H8C 0.9800 .
C9 C10 1.541(11) .
C9 C12 1.542(11) .
C9 C11 1.551(10) .
C10 H10A 0.9800 .
C10 H10B 0.9800 .
C10 H10C 0.9800 .
C11 H11A 0.9800 .
C11 H11B 0.9800 .
C11 H11C 0.9800 .
C12 H12A 0.9800 .
C12 H12B 0.9800 .
C12 H12C 0.9800 .
C13 C16 1.541(10) .
C13 C14 1.551(10) .
C13 C15 1.556(10) .
C14 H14A 0.9800 .
C14 H14B 0.9800 .
C14 H14C 0.9800 .
C15 H15A 0.9800 .
C15 H15B 0.9800 .
C15 H15C 0.9800 .
C16 H16A 0.9800 .
C16 H16B 0.9800 .
C16 H16C 0.9800 .
C17 C19 1.541(10) .
C17 C20 1.550(10) .
C17 C18 1.551(11) .
C18 H18A 0.9800 .
C18 H18B 0.9800 .
C18 H18C 0.9800 .
C19 H19A 0.9800 .
C19 H19B 0.9800 .
C19 H19C 0.9800 .
C20 H20A 0.9800 .
C20 H20B 0.9800 .
C20 H20C 0.9800 .
C21 C23 1.535(11) .
C21 C24 1.541(11) .
C21 C22 1.544(10) .
C22 H22A 0.9800 .
C22 H22B 0.9800 .
C22 H22C 0.9800 .
C23 H23A 0.9800 .
C23 H23B 0.9800 .
C23 H23C 0.9800 .
C24 H24A 0.9800 .
C24 H24B 0.9800 .
C24 H24C 0.9800 .
Dy2 O3 2.193(9) .
Dy2 O4 2.206(8) .
Dy2 O41 2.431(5) 3_675
Dy2 O41 2.431(5) .
Dy2 O41 2.431(5) 2_765
Dy2 O42 2.445(5) .
Dy2 O42 2.445(5) 3_675
Dy2 O42 2.445(5) 2_765
Dy2 N41 2.870(6) 3_675
Dy2 N41 2.870(6) .
Dy2 N41 2.870(6) 2_765
P3 O3 1.530(10) .
P3 C25 1.864(7) 2_765
P3 C25 1.864(7) .
P3 C25 1.864(7) 3_675
P4 O4 1.525(8) .
P4 C28 1.870(7) 3_675
P4 C28 1.870(7) 2_765
P4 C28 1.870(7) .
O41 N41 1.272(8) .
O42 N41 1.263(9) 3_675
O43 N41 1.225(8) .
N41 O42 1.263(9) 2_765
C25 C26 1.525(10) .
C25 C27 1.529(11) .
C25 C61 1.538(10) .
C26 H26A 0.9800 .
C26 H26B 0.9800 .
C26 H26C 0.9800 .
C27 H27A 0.9800 .
C27 H27B 0.9800 .
C27 H27C 0.9800 .
C28 C31 1.526(10) .
C28 C29 1.546(10) .
C28 C30 1.557(10) .
C29 H29A 0.9800 .
C29 H29B 0.9800 .
C29 H29C 0.9800 .
C30 H30A 0.9800 .
C30 H30B 0.9800 .
C30 H30C 0.9800 .
C31 H31A 0.9800 .
C31 H31B 0.9800 .
C31 H31C 0.9800 .
C61 H61A 0.9800 .
C61 H61B 0.9800 .
C61 H61C 0.9800 .
